data_7003556
loop_
_publ_author_name
'Breunig, Hans J.'
'K\"onigsmann, Lucia'
'Lork, Enno'
'Nema, Mihai'
'Philipp, Nicky'
'Silvestru, Cristian'
'Soran, Albert'
'Varga, Richard A.'
'Wagner, Roxana'

_publ_section_title
;
 Hypervalent organobismuth(iii) carbonate, chalcogenides and halides
 with the pendant arm ligands 2-(Me2NCH2)C6H4 and 2,6-(Me2NCH2)2C6H3
;
_journal_issue 14
_journal_name_full 'Dalton Transactions'
_journal_page_first 1831
_journal_page_last 1842
_journal_paper_doi 10.1039/b717127g
_journal_year 2008
_chemical_formula_moiety 'C37 H48 Bi2 N4 O3, C6 H6'
_chemical_formula_sum 'C43 H54 Bi2 N4 O3'
_chemical_formula_weight 1092.86
_chemical_name_systematic
;
?
;
_space_group_IT_number 2
_symmetry_cell_setting triclinic
_symmetry_space_group_name_Hall '-P 1'
_symmetry_space_group_name_H-M 'P -1'
_atom_sites_solution_hydrogens geom
_atom_sites_solution_primary direct
_atom_sites_solution_secondary difmap
_audit_creation_method SHELXL-97
_cell_angle_alpha 99.170(10)
_cell_angle_beta 92.64(2)
_cell_angle_gamma 109.550(10)
_cell_formula_units_Z 2
_cell_length_a 13.902(2)
_cell_length_b 14.011(2)
_cell_length_c 14.107(4)
_cell_measurement_reflns_used 40
_cell_measurement_temperature 198(2)
_cell_measurement_theta_max 12.655
_cell_measurement_theta_min 2.952
_cell_volume 2541.6(9)
_computing_cell_refinement 'Siemens XSCANS'
_computing_data_collection 'Siemens XSCANS'
_computing_data_reduction 'Siemens XSCANS'
_computing_molecular_graphics 'Diamond, Crystal Impact'
_computing_publication_material 'Siemens SHELXTL'
_computing_structure_refinement 'SHELXL-97 (Sheldrick, 1997)'
_computing_structure_solution 'SHELXS-97 (Sheldrick, 1990)'
_diffrn_ambient_temperature 198(2)
_diffrn_measured_fraction_theta_full 0.985
_diffrn_measured_fraction_theta_max 0.985
_diffrn_measurement_device_type 'Siemens P4'
_diffrn_measurement_method '2\q/\w scans'
_diffrn_radiation_monochromator graphite
_diffrn_radiation_source 'normal-focus sealed tube'
_diffrn_radiation_type MoK\a
_diffrn_radiation_wavelength 0.71073
_diffrn_reflns_av_R_equivalents 0.0373
_diffrn_reflns_av_sigmaI/netI 0.0595
_diffrn_reflns_limit_h_max 1
_diffrn_reflns_limit_h_min -18
_diffrn_reflns_limit_k_max 17
_diffrn_reflns_limit_k_min -17
_diffrn_reflns_limit_l_max 18
_diffrn_reflns_limit_l_min -18
_diffrn_reflns_number 13112
_diffrn_reflns_theta_full 27.50
_diffrn_reflns_theta_max 27.50
_diffrn_reflns_theta_min 2.57
_diffrn_standards_decay_% 'random variation +/-2.0'
_diffrn_standards_interval_count 197
_diffrn_standards_number 3
_exptl_absorpt_coefficient_mu 6.949
_exptl_absorpt_correction_T_max 0.1676
_exptl_absorpt_correction_T_min 0.1030
_exptl_absorpt_correction_type refdelf
_exptl_absorpt_process_details 'Stuart & Walker, Acta Cryst A, 1983'
_exptl_crystal_colour colorless
_exptl_crystal_density_diffrn 1.428
_exptl_crystal_density_method 'not measured'
_exptl_crystal_F_000 1060
_exptl_crystal_size_max 0.60
_exptl_crystal_size_mid 0.50
_exptl_crystal_size_min 0.40
_refine_diff_density_max 1.712
_refine_diff_density_min -1.946
_refine_diff_density_rms 0.202
_refine_ls_extinction_coef 0.0030(3)
_refine_ls_extinction_expression Fc^*^=kFc[1+0.001xFc^2^\l^3^/sin(2\q)]^-1/4^
_refine_ls_extinction_method SHELXL
_refine_ls_goodness_of_fit_ref 1.033
_refine_ls_hydrogen_treatment constr
_refine_ls_matrix_type full
_refine_ls_number_parameters 532
_refine_ls_number_reflns 11503
_refine_ls_number_restraints 78
_refine_ls_restrained_S_all 1.032
_refine_ls_R_factor_all 0.0728
_refine_ls_R_factor_gt 0.0495
_refine_ls_shift/su_max 0.001
_refine_ls_shift/su_mean 0.000
_refine_ls_structure_factor_coef Fsqd
_refine_ls_weighting_details 'calc w=1/[\s^2^(Fo^2^)+(0.0877P)^2^+0.0000P] where P=(Fo^2^+2Fc^2^)/3'
_refine_ls_weighting_scheme calc
_refine_ls_wR_factor_gt 0.1305
_refine_ls_wR_factor_ref 0.1398
_reflns_number_gt 8614
_reflns_number_total 11503
_reflns_threshold_expression >2\s(I)
_cod_data_source_file b717127g.txt
_cod_data_source_block rw12
_cod_depositor_comments
;
The following automatic conversions were performed:
'_symmetry_cell_setting' value 'Triclinic' changed to 'triclinic'
according to '/home/saulius/struct/CIF-dictionaries/cif_core.dic'
dictionary named 'cif_core.dic' version 2.4.1 from
2010-06-29.

'_exptl_absorpt_correction_type' value 'refdelF' changed to
'refdelf' according to
'/home/saulius/struct/CIF-dictionaries/cif_core.dic' dictionary named
'cif_core.dic' version 2.4.1 from 2010-06-29.

Automatic conversion script
Id: cif_fix_enum 1527 2010-12-29 10:47:43Z saulius 
;
_cod_database_code 7003556

loop_
_symmetry_equiv_pos_as_xyz
'x, y, z'
'-x, -y, -z'

loop_
_atom_site_label
_atom_site_type_symbol
_atom_site_fract_x
_atom_site_fract_y
_atom_site_fract_z
_atom_site_U_iso_or_equiv
_atom_site_adp_type
_atom_site_occupancy
_atom_site_symmetry_multiplicity
_atom_site_calc_flag
_atom_site_refinement_flags
_atom_site_disorder_assembly
_atom_site_disorder_group
Bi1 Bi 0.33246(2) 0.57092(2) 0.143542(19) 0.03038(10) Uani 1 1 d . . .
Bi2 Bi 0.43750(2) 0.81813(2) 0.529515(19) 0.03230(10) Uani 1 1 d . . .
C37 C 0.4319(6) 0.7178(6) 0.3242(6) 0.0326(16) Uani 1 1 d . . .
O1 O 0.3511(5) 0.6604(4) 0.3484(4) 0.0400(12) Uani 1 1 d . . .
O2 O 0.4525(4) 0.7095(4) 0.2362(4) 0.0400(13) Uani 1 1 d . . .
O3 O 0.4996(4) 0.7902(4) 0.3864(4) 0.0358(12) Uani 1 1 d . . .
C1 C 0.4296(5) 0.6218(6) 0.0246(5) 0.0331(16) Uani 1 1 d . . .
C2 C 0.5011(7) 0.7214(6) 0.0324(6) 0.0411(18) Uani 1 1 d . . .
H2 H 0.5088 0.7712 0.0891 0.049 Uiso 1 1 calc R . .
C3 C 0.5613(7) 0.7485(8) -0.0425(7) 0.050(2) Uani 1 1 d . . .
H3 H 0.6095 0.8162 -0.0373 0.061 Uiso 1 1 calc R . .
C4 C 0.5489(7) 0.6733(8) -0.1258(7) 0.052(2) Uani 1 1 d . . .
H4 H 0.5896 0.6895 -0.1773 0.062 Uiso 1 1 calc R . .
C5 C 0.4765(7) 0.5748(7) -0.1322(6) 0.045(2) Uani 1 1 d . . .
H5 H 0.4679 0.5244 -0.1886 0.054 Uiso 1 1 calc R . .
C6 C 0.4177(6) 0.5498(6) -0.0590(6) 0.0351(16) Uani 1 1 d . . .
C7 C 0.3466(6) 0.4444(7) -0.0663(6) 0.0414(19) Uani 1 1 d . . .
H7A H 0.3810 0.4047 -0.0344 0.050 Uiso 1 1 calc R . .
H7B H 0.3285 0.4114 -0.1353 0.050 Uiso 1 1 calc R . .
N1 N 0.2515(5) 0.4404(5) -0.0217(5) 0.0410(16) Uani 1 1 d . . .
C8 C 0.1870(7) 0.4758(8) -0.0853(7) 0.056(2) Uani 1 1 d . . .
H8A H 0.2259 0.5457 -0.0944 0.083 Uiso 1 1 calc R . .
H8B H 0.1248 0.4758 -0.0553 0.083 Uiso 1 1 calc R . .
H8C H 0.1678 0.4292 -0.1481 0.083 Uiso 1 1 calc R . .
C9 C 0.1956(7) 0.3372(6) -0.0010(7) 0.049(2) Uani 1 1 d . . .
H9A H 0.1728 0.2872 -0.0617 0.073 Uiso 1 1 calc R . .
H9B H 0.1358 0.3392 0.0323 0.073 Uiso 1 1 calc R . .
H9C H 0.2412 0.3168 0.0401 0.073 Uiso 1 1 calc R . .
C10 C 0.2288(6) 0.6608(6) 0.1176(6) 0.0369(17) Uani 1 1 d . . .
C11 C 0.2511(7) 0.7298(7) 0.0535(7) 0.049(2) Uani 1 1 d . . .
H11 H 0.3096 0.7369 0.0191 0.059 Uiso 1 1 calc R . .
C12 C 0.1909(9) 0.7881(8) 0.0384(8) 0.063(3) Uani 1 1 d . . .
H12 H 0.2074 0.8339 -0.0061 0.076 Uiso 1 1 calc R . .
C13 C 0.1081(8) 0.7790(7) 0.0878(8) 0.059(3) Uani 1 1 d . . .
H13 H 0.0663 0.8188 0.0777 0.071 Uiso 1 1 calc R . .
C14 C 0.0833(6) 0.7121(7) 0.1534(7) 0.052(2) Uani 1 1 d . . .
H14 H 0.0256 0.7071 0.1884 0.062 Uiso 1 1 calc R . .
C15 C 0.1441(6) 0.6521(6) 0.1674(7) 0.0425(19) Uani 1 1 d . . .
C16 C 0.1219(7) 0.5865(7) 0.2459(6) 0.047(2) Uani 1 1 d . . .
H16A H 0.1790 0.6153 0.2985 0.056 Uiso 1 1 calc R . .
H16B H 0.0585 0.5894 0.2734 0.056 Uiso 1 1 calc R . .
N2 N 0.1093(5) 0.4790(6) 0.2086(5) 0.0443(17) Uani 1 1 d . . .
C17 C 0.1208(8) 0.4266(8) 0.2865(8) 0.060(3) Uani 1 1 d . . .
H17A H 0.1835 0.4682 0.3290 0.091 Uiso 1 1 calc R . .
H17B H 0.1252 0.3594 0.2598 0.091 Uiso 1 1 calc R . .
H17C H 0.0614 0.4167 0.3236 0.091 Uiso 1 1 calc R . .
C18 C 0.0124(7) 0.4240(7) 0.1523(8) 0.058(3) Uani 1 1 d . . .
H18A H -0.0431 0.4289 0.1910 0.087 Uiso 1 1 calc R . .
H18B H 0.0053 0.3515 0.1328 0.087 Uiso 1 1 calc R . .
H18C H 0.0087 0.4541 0.0947 0.087 Uiso 1 1 calc R . .
C19 C 0.5900(6) 0.9515(5) 0.5676(5) 0.0345(16) Uani 1 1 d . . .
C20 C 0.6707(6) 0.9615(7) 0.5142(6) 0.0421(19) Uani 1 1 d . . .
H20 H 0.6658 0.9107 0.4592 0.051 Uiso 1 1 calc R . .
C21 C 0.7593(7) 1.0456(7) 0.5403(7) 0.048(2) Uani 1 1 d . . .
H21 H 0.8151 1.0534 0.5023 0.058 Uiso 1 1 calc R . .
C22 C 0.7677(7) 1.1192(7) 0.6219(7) 0.055(2) Uani 1 1 d . . .
H22 H 0.8286 1.1777 0.6397 0.067 Uiso 1 1 calc R . .
C23 C 0.6885(7) 1.1062(7) 0.6748(7) 0.052(2) Uani 1 1 d . . .
H23 H 0.6953 1.1553 0.7319 0.063 Uiso 1 1 calc R . .
C24 C 0.5975(7) 1.0243(6) 0.6498(6) 0.0398(18) Uani 1 1 d . . .
C25 C 0.5065(7) 1.0178(6) 0.7048(6) 0.046(2) Uani 1 1 d . . .
H25A H 0.5303 1.0574 0.7713 0.055 Uiso 1 1 calc R . .
H25B H 0.4626 1.0492 0.6734 0.055 Uiso 1 1 calc R . .
N3 N 0.4463(6) 0.9113(5) 0.7088(5) 0.0431(16) Uani 1 1 d . . .
C26 C 0.3425(8) 0.9031(8) 0.7333(8) 0.061(3) Uani 1 1 d . . .
H26A H 0.3013 0.8305 0.7305 0.091 Uiso 1 1 calc R . .
H26B H 0.3103 0.9316 0.6871 0.091 Uiso 1 1 calc R . .
H26C H 0.3469 0.9417 0.7986 0.091 Uiso 1 1 calc R . .
C27 C 0.4957(9) 0.8723(8) 0.7799(7) 0.059(3) Uani 1 1 d . . .
H27A H 0.5640 0.8756 0.7625 0.089 Uiso 1 1 calc R . .
H27B H 0.4540 0.8006 0.7809 0.089 Uiso 1 1 calc R . .
H27C H 0.5022 0.9144 0.8440 0.089 Uiso 1 1 calc R . .
C28 C 0.4999(6) 0.7025(6) 0.5807(6) 0.0376(17) Uani 1 1 d . . .
C29 C 0.6051(7) 0.7259(7) 0.6018(6) 0.0421(19) Uani 1 1 d . . .
H29 H 0.6514 0.7924 0.5981 0.051 Uiso 1 1 calc R . .
C30 C 0.6423(7) 0.6531(7) 0.6280(6) 0.046(2) Uani 1 1 d . . .
H30 H 0.7140 0.6699 0.6431 0.056 Uiso 1 1 calc R . .
C31 C 0.5767(8) 0.5571(7) 0.6324(6) 0.049(2) Uani 1 1 d . . .
H31 H 0.6029 0.5071 0.6499 0.058 Uiso 1 1 calc R . .
C32 C 0.4720(8) 0.5322(7) 0.6114(6) 0.049(2) Uani 1 1 d . . .
H32 H 0.4263 0.4655 0.6154 0.058 Uiso 1 1 calc R . .
C33 C 0.4336(7) 0.6055(6) 0.5842(6) 0.0416(19) Uani 1 1 d . . .
C34 C 0.3191(7) 0.5748(7) 0.5544(6) 0.047(2) Uani 1 1 d . . .
H34A H 0.3087 0.5825 0.4865 0.056 Uiso 1 1 calc R . .
H34B H 0.2849 0.5013 0.5579 0.056 Uiso 1 1 calc R . .
N4 N 0.2712(6) 0.6368(6) 0.6152(6) 0.0491(18) Uani 1 1 d . . .
C35 C 0.2565(8) 0.6059(9) 0.7090(7) 0.063(3) Uani 1 1 d . . .
H35A H 0.2087 0.5347 0.7001 0.094 Uiso 1 1 calc R . .
H35B H 0.2285 0.6516 0.7494 0.094 Uiso 1 1 calc R . .
H35C H 0.3227 0.6105 0.7406 0.094 Uiso 1 1 calc R . .
C36 C 0.1721(8) 0.6272(11) 0.5715(10) 0.082(4) Uani 1 1 d . . .
H36A H 0.1803 0.6570 0.5127 0.123 Uiso 1 1 calc R . .
H36B H 0.1394 0.6639 0.6169 0.123 Uiso 1 1 calc R . .
H36C H 0.1291 0.5542 0.5549 0.123 Uiso 1 1 calc R . .
C38 C 0.0320(17) 0.1219(16) 0.1474(18) 0.075(8) Uani 0.50 1 d PD . .
H38 H -0.0170 0.1443 0.1173 0.090 Uiso 0.50 1 calc PR . .
C39 C 0.097(2) 0.0936(19) 0.0968(12) 0.124(17) Uani 0.50 1 d PD . .
H39 H 0.0902 0.0876 0.0286 0.149 Uiso 0.50 1 calc PR . .
C40 C 0.1705(15) 0.0735(15) 0.140(2) 0.100(11) Uani 0.50 1 d PD . .
H40 H 0.2234 0.0620 0.1043 0.120 Uiso 0.50 1 calc PR . .
C41 C 0.1718(16) 0.0693(15) 0.231(2) 0.084(10) Uani 0.50 1 d PD . .
H41 H 0.2203 0.0460 0.2607 0.101 Uiso 0.50 1 calc PR . .
C42 C 0.1067(19) 0.0970(17) 0.2814(13) 0.091(11) Uani 0.50 1 d PD . .
H42 H 0.1119 0.1009 0.3494 0.110 Uiso 0.50 1 calc PR . .
C43 C 0.0344(17) 0.1195(14) 0.2390(18) 0.139(14) Uani 0.50 1 d PDU . .
H43 H -0.0167 0.1342 0.2749 0.167 Uiso 0.50 1 calc PR . .
C44 C 0.1108(15) 0.1475(17) 0.7320(17) 0.099(13) Uani 0.50 1 d PD A 1
H44 H 0.0638 0.1087 0.7703 0.118 Uiso 0.50 1 calc PR A 1
C45 C 0.2082(17) 0.1641(14) 0.7484(14) 0.093(8) Uani 0.50 1 d PDU A 1
H45 H 0.2325 0.1373 0.7985 0.112 Uiso 0.50 1 calc PR A 1
C46 C 0.2723(11) 0.2174(17) 0.6965(19) 0.097(9) Uani 0.50 1 d PDU A 1
H46 H 0.3435 0.2290 0.7080 0.117 Uiso 0.50 1 calc PR A 1
C47 C 0.239(2) 0.2550(15) 0.6287(17) 0.130(19) Uani 0.50 1 d PD A 1
H47 H 0.2858 0.2913 0.5887 0.156 Uiso 0.50 1 calc PR A 1
C48 C 0.143(2) 0.2429(18) 0.6158(17) 0.16(2) Uani 0.50 1 d PD A 1
H48 H 0.1194 0.2771 0.5716 0.191 Uiso 0.50 1 calc PR A 1
C49 C 0.0777(14) 0.184(2) 0.663(2) 0.22(4) Uani 0.50 1 d PD A 1
H49 H 0.0061 0.1672 0.6480 0.269 Uiso 0.50 1 calc PR A 1

loop_
_atom_site_aniso_label
_atom_site_aniso_U_11
_atom_site_aniso_U_22
_atom_site_aniso_U_33
_atom_site_aniso_U_23
_atom_site_aniso_U_13
_atom_site_aniso_U_12
Bi1 0.02847(16) 0.03246(16) 0.03045(16) 0.00482(11) 0.00316(11) 0.01133(12)
Bi2 0.03372(17) 0.03203(16) 0.03259(17) 0.00582(11) 0.00278(12) 0.01343(12)
C37 0.032(4) 0.029(3) 0.036(4) 0.004(3) 0.000(3) 0.010(3)
O1 0.043(3) 0.038(3) 0.033(3) 0.002(2) 0.002(2) 0.010(3)
O2 0.041(3) 0.045(3) 0.027(3) 0.001(2) 0.005(2) 0.007(3)
O3 0.032(3) 0.040(3) 0.031(3) 0.003(2) 0.001(2) 0.009(2)
C1 0.026(4) 0.039(4) 0.038(4) 0.013(3) 0.003(3) 0.014(3)
C2 0.045(5) 0.041(4) 0.039(4) 0.011(3) 0.009(4) 0.015(4)
C3 0.046(5) 0.055(5) 0.052(5) 0.022(4) 0.014(4) 0.013(4)
C4 0.058(6) 0.069(6) 0.043(5) 0.027(5) 0.024(4) 0.031(5)
C5 0.050(5) 0.064(6) 0.028(4) 0.010(4) -0.001(4) 0.028(5)
C6 0.032(4) 0.042(4) 0.033(4) 0.009(3) 0.003(3) 0.015(3)
C7 0.036(4) 0.051(5) 0.037(4) -0.003(4) -0.002(3) 0.022(4)
N1 0.031(3) 0.047(4) 0.042(4) -0.003(3) -0.006(3) 0.017(3)
C8 0.043(5) 0.088(7) 0.040(5) 0.006(5) -0.009(4) 0.032(5)
C9 0.042(5) 0.028(4) 0.061(6) -0.007(4) -0.002(4) 0.000(4)
C10 0.027(4) 0.036(4) 0.043(4) 0.000(3) -0.003(3) 0.008(3)
C11 0.045(5) 0.047(5) 0.056(5) 0.012(4) 0.002(4) 0.014(4)
C12 0.070(7) 0.056(6) 0.071(7) 0.013(5) -0.009(6) 0.034(6)
C13 0.057(6) 0.044(5) 0.082(7) 0.002(5) -0.013(5) 0.033(5)
C14 0.027(4) 0.052(5) 0.068(6) -0.007(5) -0.004(4) 0.012(4)
C15 0.032(4) 0.036(4) 0.055(5) -0.007(4) 0.004(4) 0.013(3)
C16 0.036(4) 0.055(5) 0.046(5) 0.001(4) 0.010(4) 0.015(4)
N2 0.026(3) 0.057(4) 0.052(4) 0.012(4) 0.003(3) 0.015(3)
C17 0.047(6) 0.063(6) 0.074(7) 0.025(5) 0.010(5) 0.017(5)
C18 0.035(5) 0.048(5) 0.085(8) 0.005(5) 0.006(5) 0.009(4)
C19 0.047(5) 0.027(3) 0.031(4) 0.003(3) -0.002(3) 0.017(3)
C20 0.036(4) 0.042(4) 0.042(5) 0.004(4) -0.007(4) 0.009(4)
C21 0.035(5) 0.046(5) 0.055(5) 0.003(4) 0.000(4) 0.007(4)
C22 0.040(5) 0.050(5) 0.067(6) -0.001(5) -0.013(5) 0.011(4)
C23 0.052(6) 0.042(5) 0.052(5) -0.004(4) -0.015(4) 0.010(4)
C24 0.046(5) 0.031(4) 0.043(4) 0.003(3) -0.007(4) 0.018(4)
C25 0.062(6) 0.042(4) 0.041(5) 0.008(4) 0.010(4) 0.028(4)
N3 0.055(5) 0.041(4) 0.040(4) 0.011(3) 0.012(3) 0.024(3)
C26 0.064(7) 0.063(6) 0.060(6) 0.017(5) 0.025(5) 0.024(5)
C27 0.089(8) 0.059(6) 0.042(5) 0.011(4) 0.006(5) 0.040(6)
C28 0.042(4) 0.039(4) 0.035(4) 0.010(3) 0.004(3) 0.016(4)
C29 0.040(5) 0.043(4) 0.049(5) 0.015(4) 0.007(4) 0.019(4)
C30 0.052(5) 0.060(6) 0.039(4) 0.013(4) 0.013(4) 0.033(5)
C31 0.071(6) 0.052(5) 0.038(4) 0.014(4) 0.010(4) 0.038(5)
C32 0.076(7) 0.042(5) 0.034(4) 0.011(4) 0.007(4) 0.027(5)
C33 0.055(5) 0.042(4) 0.031(4) 0.011(3) 0.014(4) 0.019(4)
C34 0.051(5) 0.046(5) 0.043(5) 0.018(4) 0.012(4) 0.011(4)
N4 0.049(4) 0.052(4) 0.051(4) 0.017(4) 0.014(4) 0.020(4)
C35 0.056(6) 0.078(7) 0.056(6) 0.021(5) 0.026(5) 0.020(5)
C36 0.050(7) 0.105(10) 0.106(10) 0.039(8) 0.017(7) 0.036(7)
C38 0.078(17) 0.037(11) 0.10(2) 0.013(13) -0.037(16) 0.011(11)
C39 0.19(4) 0.053(17) 0.064(17) 0.010(13) -0.04(2) -0.04(2)
C40 0.068(18) 0.032(11) 0.17(3) 0.002(17) 0.04(2) -0.018(11)
C41 0.062(16) 0.031(10) 0.14(3) 0.034(14) -0.045(17) -0.012(10)
C42 0.065(16) 0.034(12) 0.14(3) 0.027(14) -0.053(17) -0.022(11)
C43 0.17(3) 0.012(9) 0.20(3) 0.016(14) 0.06(2) -0.031(13)
C44 0.052(14) 0.050(13) 0.13(2) -0.057(14) 0.068(16) -0.041(12)
C45 0.108(16) 0.045(10) 0.105(15) -0.054(10) 0.004(13) 0.031(11)
C46 0.048(11) 0.068(13) 0.132(17) -0.066(12) 0.044(12) -0.003(9)
C47 0.14(3) 0.043(13) 0.12(3) -0.058(16) 0.11(2) -0.057(17)
C48 0.18(4) 0.09(3) 0.18(4) -0.10(3) -0.05(4) 0.06(3)
C49 0.044(16) 0.13(4) 0.38(8) -0.21(5) 0.03(3) -0.005(19)

loop_
_atom_type_symbol
_atom_type_description
_atom_type_scat_dispersion_real
_atom_type_scat_dispersion_imag
_atom_type_scat_source
C C 0.0033 0.0016 'International Tables Vol C Tables 4.2.6.8 and 6.1.1.4'
H H 0.0000 0.0000 'International Tables Vol C Tables 4.2.6.8 and 6.1.1.4'
N N 0.0061 0.0033 'International Tables Vol C Tables 4.2.6.8 and 6.1.1.4'
O O 0.0106 0.0060 'International Tables Vol C Tables 4.2.6.8 and 6.1.1.4'
Bi Bi -4.1077 10.2566 'International Tables Vol C Tables 4.2.6.8 and 6.1.1.4'

loop_
_geom_angle_atom_site_label_1
_geom_angle_atom_site_label_2
_geom_angle_atom_site_label_3
_geom_angle
_geom_angle_site_symmetry_1
_geom_angle_site_symmetry_3
_geom_angle_publ_flag
O2 Bi1 C1 83.4(2) . . ?
O2 Bi1 C10 92.7(2) . . ?
C1 Bi1 C10 94.2(3) . . ?
O2 Bi1 N1 153.7(2) . . ?
C1 Bi1 N1 70.4(3) . . ?
C10 Bi1 N1 90.5(2) . . ?
O3 Bi2 C28 89.1(2) . . ?
O3 Bi2 C19 83.7(2) . . ?
C28 Bi2 C19 94.0(3) . . ?
O3 Bi2 N3 154.8(2) . . ?
C28 Bi2 N3 90.9(3) . . ?
C19 Bi2 N3 71.2(3) . . ?
O1 C37 O2 121.9(7) . . ?
O1 C37 O3 121.8(7) . . ?
O2 C37 O3 116.3(7) . . ?
C37 O2 Bi1 110.3(5) . . ?
C37 O3 Bi2 111.9(5) . . ?
C6 C1 C2 119.4(7) . . ?
C6 C1 Bi1 117.7(5) . . ?
C2 C1 Bi1 122.9(6) . . ?
C3 C2 C1 120.7(8) . . ?
C2 C3 C4 118.7(8) . . ?
C5 C4 C3 119.5(8) . . ?
C6 C5 C4 121.2(8) . . ?
C5 C6 C1 120.5(8) . . ?
C5 C6 C7 119.4(8) . . ?
C1 C6 C7 120.0(7) . . ?
C6 C7 N1 112.4(7) . . ?
C9 N1 C7 112.2(7) . . ?
C9 N1 C8 112.3(7) . . ?
C7 N1 C8 108.7(7) . . ?
C9 N1 Bi1 109.3(5) . . ?
C7 N1 Bi1 99.6(4) . . ?
C8 N1 Bi1 114.0(5) . . ?
C15 C10 C11 118.2(8) . . ?
C15 C10 Bi1 120.9(6) . . ?
C11 C10 Bi1 120.8(6) . . ?
C12 C11 C10 122.1(10) . . ?
C13 C12 C11 119.2(10) . . ?
C12 C13 C14 120.9(9) . . ?
C13 C14 C15 119.7(9) . . ?
C10 C15 C14 120.0(9) . . ?
C10 C15 C16 120.6(7) . . ?
C14 C15 C16 119.0(8) . . ?
N2 C16 C15 112.0(7) . . ?
C18 N2 C17 109.6(8) . . ?
C18 N2 C16 112.3(7) . . ?
C17 N2 C16 110.8(8) . . ?
C20 C19 C24 120.5(8) . . ?
C20 C19 Bi2 123.1(6) . . ?
C24 C19 Bi2 116.4(6) . . ?
C19 C20 C21 119.8(8) . . ?
C20 C21 C22 120.4(9) . . ?
C23 C22 C21 118.8(9) . . ?
C22 C23 C24 122.5(9) . . ?
C23 C24 C19 118.0(9) . . ?
C23 C24 C25 121.2(8) . . ?
C19 C24 C25 120.7(8) . . ?
N3 C25 C24 111.5(7) . . ?
C25 N3 C27 111.1(8) . . ?
C25 N3 C26 110.4(7) . . ?
C27 N3 C26 109.4(8) . . ?
C25 N3 Bi2 101.9(5) . . ?
C27 N3 Bi2 113.8(5) . . ?
C26 N3 Bi2 110.0(6) . . ?
C33 C28 C29 119.5(8) . . ?
C33 C28 Bi2 119.4(6) . . ?
C29 C28 Bi2 121.0(6) . . ?
C30 C29 C28 120.3(8) . . ?
C31 C30 C29 120.3(9) . . ?
C30 C31 C32 120.2(8) . . ?
C31 C32 C33 119.8(9) . . ?
C28 C33 C32 119.8(9) . . ?
C28 C33 C34 120.9(7) . . ?
C32 C33 C34 119.3(8) . . ?
N4 C34 C33 112.8(7) . . ?
C36 N4 C35 107.3(8) . . ?
C36 N4 C34 111.8(9) . . ?
C35 N4 C34 111.5(7) . . ?
C43 C38 C39 119.9(3) . . ?
C38 C39 C40 119.9(3) . . ?
C41 C40 C39 119.8(3) . . ?
C40 C41 C42 119.9(3) . . ?
C43 C42 C41 120.0(3) . . ?
C38 C43 C42 119.9(3) . . ?
C49 C44 C45 120.0(3) . . ?
C46 C45 C44 119.9(3) . . ?
C45 C46 C47 120.1(3) . . ?
C46 C47 C48 119.9(3) . . ?
C49 C48 C47 119.7(3) . . ?
C44 C49 C48 119.9(3) . . ?

loop_
_geom_bond_atom_site_label_1
_geom_bond_atom_site_label_2
_geom_bond_distance
_geom_bond_site_symmetry_2
_geom_bond_publ_flag
Bi1 O2 2.256(5) . ?
Bi1 C1 2.257(7) . ?
Bi1 C10 2.260(8) . ?
Bi1 N1 2.658(7) . ?
Bi2 O3 2.260(5) . ?
Bi2 C28 2.270(8) . ?
Bi2 C19 2.280(8) . ?
Bi2 N3 2.632(7) . ?
C37 O1 1.243(10) . ?
C37 O2 1.282(9) . ?
C37 O3 1.299(9) . ?
C1 C6 1.388(11) . ?
C1 C2 1.401(11) . ?
C2 C3 1.399(12) . ?
C3 C4 1.410(14) . ?
C4 C5 1.396(13) . ?
C5 C6 1.364(11) . ?
C6 C7 1.460(11) . ?
C7 N1 1.479(10) . ?
N1 C9 1.477(11) . ?
N1 C8 1.491(10) . ?
C10 C15 1.379(11) . ?
C10 C11 1.398(11) . ?
C11 C12 1.382(13) . ?
C12 C13 1.354(15) . ?
C13 C14 1.393(14) . ?
C14 C15 1.405(12) . ?
C15 C16 1.528(12) . ?
C16 N2 1.463(11) . ?
N2 C18 1.432(11) . ?
N2 C17 1.447(12) . ?
C19 C20 1.360(12) . ?
C19 C24 1.393(11) . ?
C20 C21 1.374(12) . ?
C21 C22 1.389(13) . ?
C22 C23 1.337(14) . ?
C23 C24 1.379(12) . ?
C24 C25 1.498(12) . ?
C25 N3 1.458(11) . ?
N3 C27 1.463(11) . ?
N3 C26 1.469(12) . ?
C28 C33 1.373(11) . ?
C28 C29 1.394(11) . ?
C29 C30 1.379(11) . ?
C30 C31 1.362(13) . ?
C31 C32 1.383(14) . ?
C32 C33 1.401(11) . ?
C33 C34 1.522(12) . ?
C34 N4 1.462(12) . ?
N4 C36 1.438(13) . ?
N4 C35 1.459(11) . ?
C38 C43 1.297(10) . ?
C38 C39 1.297(10) . ?
C39 C40 1.298(10) . ?
C40 C41 1.298(10) . ?
C41 C42 1.298(10) . ?
C42 C43 1.298(10) . ?
C44 C49 1.296(10) . ?
C44 C45 1.297(10) . ?
C45 C46 1.296(10) . ?
C46 C47 1.297(10) . ?
C47 C48 1.298(10) . ?
C48 C49 1.297(10) . ?

loop_
_geom_torsion_atom_site_label_1
_geom_torsion_atom_site_label_2
_geom_torsion_atom_site_label_3
_geom_torsion_atom_site_label_4
_geom_torsion
_geom_torsion_site_symmetry_1
_geom_torsion_site_symmetry_2
_geom_torsion_site_symmetry_3
_geom_torsion_site_symmetry_4
_geom_torsion_publ_flag
O1 C37 O2 Bi1 -5.9(9) . . . . ?
O3 C37 O2 Bi1 174.9(5) . . . . ?
C1 Bi1 O2 C37 -179.5(5) . . . . ?
C10 Bi1 O2 C37 86.6(5) . . . . ?
N1 Bi1 O2 C37 -177.0(5) . . . . ?
O1 C37 O3 Bi2 -12.1(9) . . . . ?
O2 C37 O3 Bi2 167.2(5) . . . . ?
C28 Bi2 O3 C37 91.8(5) . . . . ?
C19 Bi2 O3 C37 -174.1(5) . . . . ?
N3 Bi2 O3 C37 -178.0(5) . . . . ?
O2 Bi1 C1 C6 160.7(6) . . . . ?
C10 Bi1 C1 C6 -107.1(6) . . . . ?
N1 Bi1 C1 C6 -18.1(5) . . . . ?
O2 Bi1 C1 C2 -18.7(6) . . . . ?
C10 Bi1 C1 C2 73.6(6) . . . . ?
N1 Bi1 C1 C2 162.6(7) . . . . ?
C6 C1 C2 C3 -0.9(12) . . . . ?
Bi1 C1 C2 C3 178.5(6) . . . . ?
C1 C2 C3 C4 -0.3(13) . . . . ?
C2 C3 C4 C5 0.9(14) . . . . ?
C3 C4 C5 C6 -0.4(13) . . . . ?
C4 C5 C6 C1 -0.8(12) . . . . ?
C4 C5 C6 C7 -176.8(8) . . . . ?
C2 C1 C6 C5 1.5(11) . . . . ?
Bi1 C1 C6 C5 -177.9(6) . . . . ?
C2 C1 C6 C7 177.4(7) . . . . ?
Bi1 C1 C6 C7 -2.0(9) . . . . ?
C5 C6 C7 N1 -145.3(7) . . . . ?
C1 C6 C7 N1 38.7(10) . . . . ?
C6 C7 N1 C9 -161.7(7) . . . . ?
C6 C7 N1 C8 73.4(9) . . . . ?
C6 C7 N1 Bi1 -46.2(7) . . . . ?
O2 Bi1 N1 C9 148.5(6) . . . . ?
C1 Bi1 N1 C9 151.2(6) . . . . ?
C10 Bi1 N1 C9 -114.5(5) . . . . ?
O2 Bi1 N1 C7 30.8(8) . . . . ?
C1 Bi1 N1 C7 33.5(5) . . . . ?
C10 Bi1 N1 C7 127.8(5) . . . . ?
O2 Bi1 N1 C8 -84.8(7) . . . . ?
C1 Bi1 N1 C8 -82.1(6) . . . . ?
C10 Bi1 N1 C8 12.2(6) . . . . ?
O2 Bi1 C10 C15 -101.9(6) . . . . ?
C1 Bi1 C10 C15 174.6(6) . . . . ?
N1 Bi1 C10 C15 104.2(6) . . . . ?
O2 Bi1 C10 C11 75.5(7) . . . . ?
C1 Bi1 C10 C11 -8.0(7) . . . . ?
N1 Bi1 C10 C11 -78.4(7) . . . . ?
C15 C10 C11 C12 -0.5(13) . . . . ?
Bi1 C10 C11 C12 -178.0(7) . . . . ?
C10 C11 C12 C13 0.6(16) . . . . ?
C11 C12 C13 C14 0.1(16) . . . . ?
C12 C13 C14 C15 -0.9(15) . . . . ?
C11 C10 C15 C14 -0.3(12) . . . . ?
Bi1 C10 C15 C14 177.2(6) . . . . ?
C11 C10 C15 C16 -173.8(8) . . . . ?
Bi1 C10 C15 C16 3.7(10) . . . . ?
C13 C14 C15 C10 1.0(13) . . . . ?
C13 C14 C15 C16 174.6(8) . . . . ?
C10 C15 C16 N2 -58.9(10) . . . . ?
C14 C15 C16 N2 127.6(8) . . . . ?
C15 C16 N2 C18 -75.1(9) . . . . ?
C15 C16 N2 C17 161.9(7) . . . . ?
O3 Bi2 C19 C20 -13.6(6) . . . . ?
C28 Bi2 C19 C20 75.0(7) . . . . ?
N3 Bi2 C19 C20 164.6(7) . . . . ?
O3 Bi2 C19 C24 166.3(6) . . . . ?
C28 Bi2 C19 C24 -105.1(6) . . . . ?
N3 Bi2 C19 C24 -15.5(5) . . . . ?
C24 C19 C20 C21 -1.7(12) . . . . ?
Bi2 C19 C20 C21 178.2(6) . . . . ?
C19 C20 C21 C22 1.3(14) . . . . ?
C20 C21 C22 C23 0.6(14) . . . . ?
C21 C22 C23 C24 -2.2(15) . . . . ?
C22 C23 C24 C19 1.9(13) . . . . ?
C22 C23 C24 C25 -173.6(9) . . . . ?
C20 C19 C24 C23 0.1(11) . . . . ?
Bi2 C19 C24 C23 -179.8(6) . . . . ?
C20 C19 C24 C25 175.6(7) . . . . ?
Bi2 C19 C24 C25 -4.3(9) . . . . ?
C23 C24 C25 N3 -146.4(8) . . . . ?
C19 C24 C25 N3 38.3(11) . . . . ?
C24 C25 N3 C27 77.1(9) . . . . ?
C24 C25 N3 C26 -161.3(7) . . . . ?
C24 C25 N3 Bi2 -44.5(7) . . . . ?
O3 Bi2 N3 C25 36.4(8) . . . . ?
C28 Bi2 N3 C25 126.2(5) . . . . ?
C19 Bi2 N3 C25 32.3(5) . . . . ?
O3 Bi2 N3 C27 -83.3(8) . . . . ?
C28 Bi2 N3 C27 6.5(7) . . . . ?
C19 Bi2 N3 C27 -87.4(7) . . . . ?
O3 Bi2 N3 C26 153.5(6) . . . . ?
C28 Bi2 N3 C26 -116.7(6) . . . . ?
C19 Bi2 N3 C26 149.4(6) . . . . ?
O3 Bi2 C28 C33 -103.6(6) . . . . ?
C19 Bi2 C28 C33 172.8(7) . . . . ?
N3 Bi2 C28 C33 101.6(7) . . . . ?
O3 Bi2 C28 C29 71.6(7) . . . . ?
C19 Bi2 C28 C29 -12.0(7) . . . . ?
N3 Bi2 C28 C29 -83.2(7) . . . . ?
C33 C28 C29 C30 -1.5(13) . . . . ?
Bi2 C28 C29 C30 -176.6(6) . . . . ?
C28 C29 C30 C31 0.8(13) . . . . ?
C29 C30 C31 C32 -0.6(13) . . . . ?
C30 C31 C32 C33 1.0(13) . . . . ?
C29 C28 C33 C32 1.8(12) . . . . ?
Bi2 C28 C33 C32 177.1(6) . . . . ?
C29 C28 C33 C34 -175.4(8) . . . . ?
Bi2 C28 C33 C34 -0.2(10) . . . . ?
C31 C32 C33 C28 -1.6(13) . . . . ?
C31 C32 C33 C34 175.7(8) . . . . ?
C28 C33 C34 N4 -62.2(10) . . . . ?
C32 C33 C34 N4 120.5(8) . . . . ?
C33 C34 N4 C36 164.0(8) . . . . ?
C33 C34 N4 C35 -75.8(9) . . . . ?
C43 C38 C39 C40 -7(4) . . . . ?
C38 C39 C40 C41 9(4) . . . . ?
C39 C40 C41 C42 -8(3) . . . . ?
C40 C41 C42 C43 7(3) . . . . ?
C39 C38 C43 C42 6(4) . . . . ?
C41 C42 C43 C38 -5(3) . . . . ?
C49 C44 C45 C46 0(4) . . . . ?
C44 C45 C46 C47 1(3) . . . . ?
C45 C46 C47 C48 3(4) . . . . ?
C46 C47 C48 C49 -7(4) . . . . ?
C45 C44 C49 C48 -5(5) . . . . ?
C47 C48 C49 C44 8(5) . . . . ?
